data_7112085
loop_
_publ_author_name
'Norio Shibata'
'Satoru Mori'
'Masamichi Hayashi'
'Masashi Umeda'
'Etsuko Tokunaga'
'Motoo Shiro'
'Hiroyasu Sato'
'Tomonori Hoshi'
'Nagao Kobayashi'

_publ_section_title
;
 A phthalocyanine-subphthalocyanine heterodinuclear dimer: comparison of
 spectroscopic properties with those of homodinuclear dimers of
 constituting units
;
_journal_name_full Chem.Commun.
_journal_page_first 3040
_journal_paper_doi 10.1039/c3cc49831j
_journal_volume 50
_journal_year 2014
_chemical_formula_moiety 'C94 H50 B Cl F60 N14 O22 Zn, C7 H8'
_chemical_formula_sum 'C101 H58 B Cl F60 N14 O22 Zn'
_chemical_formula_weight 3071.20
_space_group_IT_number 2
_symmetry_cell_setting triclinic
_symmetry_Int_Tables_number 2
_symmetry_space_group_name_Hall '-P 1'
_symmetry_space_group_name_H-M 'P -1'
_atom_sites_solution_hydrogens geom
_atom_sites_solution_primary direct
_atom_sites_solution_secondary difmap
_cell_angle_alpha 86.237(6)
_cell_angle_beta 73.705(5)
_cell_angle_gamma 71.906(5)
_cell_formula_units_Z 2
_cell_length_a 18.0827(4)
_cell_length_b 19.3030(4)
_cell_length_c 20.4018(15)
_cell_measurement_reflns_used 52676
_cell_measurement_temperature 93
_cell_measurement_theta_max 54.28
_cell_measurement_theta_min 2.99
_cell_volume 6495.4(6)
_computing_cell_refinement 'PROCESS-AUTO (Rigaku, 1998)'
_computing_data_collection 'PROCESS-AUTO (Rigaku, 1998)'
_computing_data_reduction 'CrystalStructure (Rigaku, 2000-2010)'
_computing_molecular_graphics 'ORTEP (Johnson, 1976)'
_computing_publication_material 'CrystalStructure (Rigaku, 2000-2010)'
_computing_structure_refinement 'SHELXL97 (Sheldrick, 1997)'
_computing_structure_solution 'SHELXS97 (Sheldrick, 1997)'
_diffrn_ambient_temperature 93
_diffrn_detector_area_resol_mean 10.000
_diffrn_measured_fraction_theta_full 0.985
_diffrn_measured_fraction_theta_max 0.985
_diffrn_measurement_device_type 'Rigaku R-AXIS RAPID'
_diffrn_measurement_method \w
_diffrn_radiation_type 'Cu K\a'
_diffrn_radiation_wavelength 1.54187
_diffrn_reflns_av_R_equivalents 0.0558
_diffrn_reflns_limit_h_max 19
_diffrn_reflns_limit_h_min -18
_diffrn_reflns_limit_k_max 20
_diffrn_reflns_limit_k_min -20
_diffrn_reflns_limit_l_max 21
_diffrn_reflns_limit_l_min -21
_diffrn_reflns_number 61449
_diffrn_reflns_theta_full 54.22
_diffrn_reflns_theta_max 54.23
_diffrn_standards_number 0
_exptl_absorpt_coefficient_mu 1.870
_exptl_absorpt_correction_T_max 0.963
_exptl_absorpt_correction_T_min 0.651
_exptl_absorpt_correction_type multi-scan
_exptl_absorpt_process_details 'ABSCOR (Rigaku, 1995)'
_exptl_crystal_colour black
_exptl_crystal_density_diffrn 1.570
_exptl_crystal_density_method 'not measured'
_exptl_crystal_description block
_exptl_crystal_F_000 3060.00
_exptl_crystal_size_max 0.110
_exptl_crystal_size_mid 0.050
_exptl_crystal_size_min 0.020
_refine_diff_density_max 1.270
_refine_diff_density_min -0.890
_refine_ls_extinction_method none
_refine_ls_goodness_of_fit_ref 1.519
_refine_ls_hydrogen_treatment constr
_refine_ls_number_parameters 1694
_refine_ls_number_reflns 15628
_refine_ls_number_restraints 5109
_refine_ls_R_factor_gt 0.1208
_refine_ls_shift/su_max 0.044
_refine_ls_structure_factor_coef Fsqd
_refine_ls_weighting_details 'w = 1/[\s^2^(Fo^2^)+(0.2000P)^2^+0.0000P] where P=(Fo^2^+2Fc^2^)/3'
_refine_ls_weighting_scheme calc
_refine_ls_wR_factor_ref 0.3870
_reflns_number_gt 11098
_reflns_number_total 15628
_reflns_threshold_expression F^2^>2.0\s(F^2^)
_cod_data_source_file c3cc49831j2.cif
_cod_data_source_block RGK1877
_cod_database_code 7112085

loop_
_symmetry_equiv_pos_site_id
_symmetry_equiv_pos_as_xyz
1 +X,+Y,+Z
2 -X,-Y,-Z

loop_
_atom_site_label
_atom_site_type_symbol
_atom_site_fract_x
_atom_site_fract_y
_atom_site_fract_z
_atom_site_U_iso_or_equiv
_atom_site_adp_type
_atom_site_occupancy
_atom_site_symmetry_multiplicity
_atom_site_calc_flag
_atom_site_refinement_flags
_atom_site_disorder_assembly
_atom_site_disorder_group
Zn1 Zn 0.55260(5) 0.50093(6) 0.57686(5) 0.0672(5) Uani 1.0 2 d U . .
Cl1 Cl 1.02010(13) 0.43973(15) 0.07484(11) 0.0901(8) Uani 1.0 2 d U . .
N1 N 0.5869(4) 0.3900(4) 0.5836(4) 0.0681(16) Uani 1.0 2 d U . .
N2 N 0.4958(4) 0.3816(4) 0.6946(4) 0.0727(17) Uani 1.0 2 d U . .
N3 N 0.4561(4) 0.5064(4) 0.6565(4) 0.0710(17) Uani 1.0 2 d U . .
N4 N 0.3863(4) 0.6365(4) 0.6578(4) 0.0663(15) Uani 1.0 2 d U . .
N5 N 0.4981(4) 0.6049(4) 0.5543(4) 0.0674(16) Uani 1.0 2 d U . .
N6 N 0.5951(4) 0.6147(4) 0.4467(4) 0.0666(16) Uani 1.0 2 d U . .
N7 N 0.6280(4) 0.4891(4) 0.4804(4) 0.0662(15) Uani 1.0 2 d U . .
N8 N 0.7022(4) 0.3609(4) 0.4839(4) 0.0685(16) Uani 1.0 2 d U . .
N9 N 0.9483(4) 0.4652(4) 0.2144(4) 0.0708(16) Uani 1.0 2 d U . .
N10 N 0.9038(4) 0.5938(4) 0.2211(4) 0.0771(18) Uani 1.0 2 d U . .
N11 N 1.0400(4) 0.5289(4) 0.1658(4) 0.0727(16) Uani 1.0 2 d U . .
N12 N 1.1772(4) 0.4772(4) 0.1634(4) 0.0721(16) Uani 1.0 2 d U . .
N13 N 1.0885(4) 0.4036(4) 0.1842(4) 0.0713(16) Uani 1.0 2 d U . .
N14 N 0.9971(4) 0.3465(4) 0.2570(4) 0.0732(17) Uani 1.0 2 d U . .
C1 C 0.6550(5) 0.3451(5) 0.5438(4) 0.0651(17) Uani 1.0 2 d U . .
C2 C 0.6719(3) 0.2738(3) 0.5736(3) 0.0661(17) Uani 1.0 2 d GU . .
C3 C 0.7364(3) 0.2100(3) 0.5566(3) 0.0722(19) Uani 1.0 2 d GU . .
C4 C 0.7364(3) 0.1492(3) 0.5970(3) 0.079(2) Uani 1.0 2 d GU . .
C5 C 0.6720(3) 0.1520(3) 0.6544(3) 0.080(2) Uani 1.0 2 d GU . .
C6 C 0.6075(3) 0.2158(3) 0.6713(3) 0.077(2) Uani 1.0 2 d GU . .
C7 C 0.6075(3) 0.2767(3) 0.6310(3) 0.0729(19) Uani 1.0 2 d GU . .
C8 C 0.5565(5) 0.3537(5) 0.6408(5) 0.0700(19) Uani 1.0 2 d U . .
C9 C 0.4509(5) 0.4521(5) 0.7028(5) 0.073(2) Uani 1.0 2 d U . .
C10 C 0.3884(3) 0.4829(3) 0.7649(3) 0.0706(19) Uani 1.0 2 d GU . .
C11 C 0.3563(3) 0.4528(2) 0.8258(3) 0.0740(19) Uani 1.0 2 d GDU . .
C12 C 0.2927(3) 0.4965(3) 0.8760(2) 0.076(2) Uani 1.0 2 d GU . .
C13 C 0.2612(3) 0.5704(3) 0.8652(3) 0.0701(18) Uani 1.0 2 d GU . .
C14 C 0.2933(3) 0.6006(2) 0.8043(3) 0.0669(18) Uani 1.0 2 d GU . .
C15 C 0.3569(3) 0.5568(3) 0.7541(2) 0.0659(18) Uani 1.0 2 d GU . .
C16 C 0.3998(5) 0.5709(5) 0.6856(5) 0.0672(18) Uani 1.0 2 d U . .
C17 C 0.4320(5) 0.6503(5) 0.5963(5) 0.0675(18) Uani 1.0 2 d U . .
C18 C 0.4160(3) 0.7237(3) 0.5679(3) 0.0671(18) Uani 1.0 2 d GU . .
C19 C 0.3591(3) 0.7907(3) 0.5904(3) 0.0672(18) Uani 1.0 2 d GU . .
C20 C 0.3661(3) 0.8534(2) 0.5549(3) 0.0725(18) Uani 1.0 2 d GDU . .
C21 C 0.4302(4) 0.8489(3) 0.4969(3) 0.078(2) Uani 1.0 2 d GDU . .
C22 C 0.4871(3) 0.7819(3) 0.4743(3) 0.0751(19) Uani 1.0 2 d GU . .
C23 C 0.4801(3) 0.7192(3) 0.5098(3) 0.0690(18) Uani 1.0 2 d GU . .
C24 C 0.5284(5) 0.6442(5) 0.5010(5) 0.0672(18) Uani 1.0 2 d U . .
C25 C 0.6386(5) 0.5465(5) 0.4394(5) 0.0693(19) Uani 1.0 2 d U . .
C26 C 0.7113(3) 0.5180(3) 0.3850(3) 0.0688(19) Uani 1.0 2 d GU . .
C27 C 0.7543(3) 0.5502(2) 0.3309(3) 0.075(2) Uani 1.0 2 d GU . .
H27 H 0.7340 0.6008 0.3234 0.0898 Uiso 1.0 2 calc R . .
C28 C 0.8268(3) 0.5083(3) 0.2879(3) 0.0729(19) Uani 1.0 2 d GU . .
C47 C 0.8564(3) 0.4342(3) 0.2990(3) 0.0722(19) Uani 1.0 2 d GU . .
C48 C 0.8135(3) 0.4020(2) 0.3530(3) 0.0684(19) Uani 1.0 2 d GU . .
H48 H 0.8337 0.3514 0.3606 0.0820 Uiso 1.0 2 calc R . .
C49 C 0.7410(3) 0.4439(3) 0.3960(3) 0.0678(18) Uani 1.0 2 d GU . .
C29 C 0.8905(5) 0.5282(5) 0.2364(4) 0.0731(19) Uani 1.0 2 d U . .
C30 C 0.9794(5) 0.5932(5) 0.1905(5) 0.0765(19) Uani 1.0 2 d U . .
C31 C 1.0220(3) 0.6487(3) 0.1835(3) 0.0759(19) Uani 1.0 2 d GU . .
C32 C 0.9946(3) 0.7235(3) 0.1965(3) 0.082(2) Uani 1.0 2 d GU . .
C33 C 1.0497(4) 0.7625(3) 0.1865(4) 0.089(2) Uani 1.0 2 d GU . .
C34 C 1.1322(3) 0.7267(3) 0.1637(4) 0.082(2) Uani 1.0 2 d GU . .
C35 C 1.1596(3) 0.6519(3) 0.1507(3) 0.0766(19) Uani 1.0 2 d GU . .
C36 C 1.1045(3) 0.6129(3) 0.1606(3) 0.0753(19) Uani 1.0 2 d GU . .
C37 C 1.1166(5) 0.5342(5) 0.1588(5) 0.0751(19) Uani 1.0 2 d U . .
C38 C 1.1628(5) 0.4129(5) 0.1828(5) 0.0725(18) Uani 1.0 2 d U . .
C39 C 1.2018(3) 0.3515(3) 0.2175(3) 0.0735(18) Uani 1.0 2 d GU . .
C40 C 1.2718(3) 0.3362(3) 0.2387(3) 0.0768(19) Uani 1.0 2 d GU . .
C41 C 1.2881(3) 0.2810(4) 0.2846(3) 0.0777(19) Uani 1.0 2 d GU . .
C42 C 1.2344(4) 0.2410(3) 0.3094(3) 0.0789(19) Uani 1.0 2 d GU . .
C43 C 1.1644(3) 0.2563(3) 0.2883(3) 0.0801(19) Uani 1.0 2 d GU . .
C44 C 1.1482(3) 0.3115(4) 0.2423(3) 0.0759(19) Uani 1.0 2 d GU . .
C45 C 1.0735(5) 0.3485(5) 0.2266(5) 0.0742(19) Uani 1.0 2 d U . .
C46 C 0.9371(5) 0.4055(5) 0.2534(4) 0.0710(19) Uani 1.0 2 d U . .
C50 C 0.6889(5) 0.4269(5) 0.4570(4) 0.0663(18) Uani 1.0 2 d U . .
B1 B 1.0250(6) 0.4593(6) 0.1614(5) 0.0714(19) Uani 1.0 2 d U . .
O1 O 0.8019(3) 0.2079(3) 0.4997(3) 0.0783(15) Uani 1.0 2 d DU . .
C51 C 0.8811(4) 0.1871(4) 0.5082(5) 0.089(3) Uani 1.0 2 d DU . .
H51A H 0.9171 0.1469 0.4756 0.1066 Uiso 1.0 2 calc R . .
H51B H 0.8798 0.1696 0.5551 0.1066 Uiso 1.0 2 calc R . .
C52 C 0.9122(4) 0.2496(4) 0.4963(4) 0.105(3) Uani 1.0 2 d DU . .
F1 F 0.8650(4) 0.3056(4) 0.5410(4) 0.131(2) Uani 1.0 2 d DU . .
F2 F 0.9167(3) 0.2760(4) 0.4341(3) 0.1132(18) Uani 1.0 2 d DU . .
F3 F 0.9860(3) 0.2331(4) 0.5055(3) 0.1151(18) Uani 1.0 2 d DU . .
O2 O 0.8021(4) 0.0876(3) 0.5825(3) 0.0863(16) Uani 1.0 2 d DU . .
C53 C 0.7944(4) 0.0253(5) 0.5547(5) 0.114(3) Uani 1.0 2 d DU . .
H53A H 0.7509 0.0405 0.5313 0.1372 Uiso 1.0 2 calc R . .
H53B H 0.7799 -0.0078 0.5918 0.1372 Uiso 1.0 2 calc R . .
C54 C 0.8713(5) -0.0126(4) 0.5060(4) 0.134(3) Uani 1.0 2 d DU . .
F4 F 0.8906(5) 0.0287(4) 0.4519(3) 0.140(3) Uani 1.0 2 d DU . .
F5 F 0.9334(4) -0.0313(4) 0.5328(4) 0.162(3) Uani 1.0 2 d DU . .
F6 F 0.8693(5) -0.0736(4) 0.4801(4) 0.169(3) Uani 1.0 2 d DU . .
O3 O 0.6703(4) 0.0881(4) 0.6869(3) 0.0874(16) Uani 1.0 2 d DU . .
C55 C 0.6914(6) 0.0784(4) 0.7487(4) 0.098(3) Uani 1.0 2 d DU . .
H55A H 0.6652 0.1238 0.7769 0.1174 Uiso 1.0 2 calc R . .
H55B H 0.7507 0.0668 0.7396 0.1174 Uiso 1.0 2 calc R . .
C56 C 0.6648(5) 0.0184(5) 0.7854(4) 0.129(3) Uani 1.0 2 d DU . .
F7 F 0.6900(5) 0.0039(5) 0.8420(4) 0.173(3) Uani 1.0 2 d DU . .
F8 F 0.6936(4) -0.0432(3) 0.7488(4) 0.132(2) Uani 1.0 2 d DU . .
F9 F 0.5843(4) 0.0337(4) 0.8057(4) 0.165(3) Uani 1.0 2 d DU . .
O4 O 0.5503(3) 0.2114(4) 0.7322(4) 0.0996(19) Uani 1.0 2 d DU . .
C57 C 0.4666(4) 0.2373(4) 0.7373(5) 0.092(3) Uani 1.0 2 d DU . .
H57A H 0.4578 0.2394 0.6913 0.1106 Uiso 1.0 2 calc R . .
H57B H 0.4429 0.2869 0.7582 0.1106 Uiso 1.0 2 calc R . .
C58 C 0.4278(4) 0.1869(5) 0.7801(4) 0.108(3) Uani 1.0 2 d DU . .
F10 F 0.4474(4) 0.1766(4) 0.8398(3) 0.127(2) Uani 1.0 2 d DU . .
F11 F 0.4499(4) 0.1214(3) 0.7515(4) 0.139(3) Uani 1.0 2 d DU . .
F12 F 0.3476(3) 0.2134(4) 0.7952(4) 0.134(2) Uani 1.0 2 d DU . .
O5 O 0.3917(6) 0.3776(4) 0.8366(6) 0.075(3) Uiso 0.702(8) 2 d PDU A 1
C59 C 0.4291(4) 0.3602(7) 0.8902(5) 0.094(4) Uiso 0.702(8) 2 d PDU A 1
H59A H 0.4231 0.3134 0.9099 0.1134 Uiso 0.702(8) 2 calc PR A 1
H59B H 0.4016 0.3984 0.9266 0.1134 Uiso 0.702(8) 2 calc PR A 1
C60 C 0.5146(5) 0.3545(5) 0.8667(5) 0.099(4) Uiso 0.702(8) 2 d PDU A 1
F13 F 0.5271(5) 0.4172(4) 0.8402(4) 0.115(3) Uiso 0.702(8) 2 d PDU A 1
F14 F 0.5577(5) 0.3030(4) 0.8190(4) 0.105(3) Uiso 0.702(8) 2 d PDU A 1
F15 F 0.5504(5) 0.3401(4) 0.9180(4) 0.106(3) Uiso 0.702(8) 2 d PDU A 1
O5A O 0.3926(14) 0.3840(7) 0.8475(12) 0.079(4) Uiso 0.298(8) 2 d PDU A 2
C59A C 0.4626(12) 0.3741(12) 0.8696(10) 0.096(5) Uiso 0.298(8) 2 d PDU A 2
H59C H 0.4649 0.4218 0.8825 0.1148 Uiso 0.298(8) 2 calc PR A 2
H59D H 0.5117 0.3517 0.8323 0.1148 Uiso 0.298(8) 2 calc PR A 2
C60A C 0.4589(9) 0.3263(8) 0.9289(7) 0.106(5) Uiso 0.298(8) 2 d PDU A 2
F13A F 0.4039(9) 0.3624(9) 0.9848(9) 0.127(7) Uiso 0.298(8) 2 d PDU A 2
F14A F 0.5286(8) 0.3015(9) 0.9444(9) 0.098(5) Uiso 0.298(8) 2 d PDU A 2
F15A F 0.4358(11) 0.2694(8) 0.9191(9) 0.119(7) Uiso 0.298(8) 2 d PDU A 2
O6 O 0.2624(3) 0.4660(4) 0.9365(3) 0.0883(17) Uani 1.0 2 d DU . .
C61 C 0.1873(4) 0.4538(4) 0.9444(5) 0.103(3) Uani 1.0 2 d DU . .
H61A H 0.1545 0.4916 0.9200 0.1238 Uiso 1.0 2 calc R . .
H61B H 0.1573 0.4577 0.9934 0.1238 Uiso 1.0 2 calc R . .
C62 C 0.1989(5) 0.3822(4) 0.9176(4) 0.116(3) Uani 1.0 2 d DU . .
F16 F 0.1282(4) 0.3670(4) 0.9302(3) 0.129(2) Uani 1.0 2 d DU . .
F17 F 0.2472(4) 0.3280(4) 0.9442(4) 0.142(3) Uani 1.0 2 d DU . .
F18 F 0.2311(4) 0.3759(4) 0.8495(3) 0.1222(19) Uani 1.0 2 d DU . .
O7 O 0.2027(3) 0.6103(3) 0.9192(3) 0.0731(14) Uani 1.0 2 d DU . .
C63 C 0.1293(4) 0.6562(4) 0.9073(3) 0.080(2) Uani 1.0 2 d DU . .
H63A H 0.1055 0.6278 0.8851 0.0954 Uiso 1.0 2 calc R . .
H63B H 0.1400 0.6961 0.8769 0.0954 Uiso 1.0 2 calc R . .
C64 C 0.0730(4) 0.6865(4) 0.9733(4) 0.091(2) Uani 1.0 2 d DU . .
F19 F 0.0586(3) 0.6334(3) 1.0168(3) 0.0976(15) Uani 1.0 2 d DU . .
F20 F 0.0016(3) 0.7274(3) 0.9667(3) 0.1073(17) Uani 1.0 2 d DU . .
F21 F 0.1019(3) 0.7261(3) 1.0055(3) 0.1018(16) Uani 1.0 2 d DU . .
O8 O 0.2654(3) 0.6776(3) 0.7982(3) 0.0720(14) Uani 1.0 2 d DU . .
C65 C 0.3203(4) 0.7158(4) 0.7976(3) 0.0767(19) Uani 1.0 2 d DU . .
H65A H 0.3169 0.7536 0.7624 0.0920 Uiso 1.0 2 calc R . .
H65B H 0.3760 0.6816 0.7853 0.0920 Uiso 1.0 2 calc R . .
C66 C 0.3035(4) 0.7502(4) 0.8639(4) 0.093(2) Uani 1.0 2 d DU . .
F22 F 0.2256(3) 0.7918(3) 0.8867(3) 0.1137(18) Uani 1.0 2 d DU . .
F23 F 0.3481(3) 0.7947(3) 0.8612(3) 0.1019(16) Uani 1.0 2 d DU . .
F24 F 0.3170(4) 0.7028(3) 0.9129(3) 0.1115(17) Uani 1.0 2 d DU . .
O9 O 0.2961(3) 0.8006(3) 0.6492(3) 0.0701(14) Uani 1.0 2 d DU . .
C67 C 0.2372(3) 0.7649(4) 0.6540(4) 0.0718(19) Uani 1.0 2 d DU . .
H67A H 0.2526 0.7171 0.6757 0.0862 Uiso 1.0 2 calc R . .
H67B H 0.2336 0.7564 0.6079 0.0862 Uiso 1.0 2 calc R . .
C68 C 0.1590(4) 0.8110(4) 0.6952(4) 0.082(2) Uani 1.0 2 d DU . .
F25 F 0.1318(3) 0.8739(3) 0.6642(3) 0.1012(16) Uani 1.0 2 d DU . .
F26 F 0.1608(3) 0.8301(3) 0.7559(3) 0.0970(15) Uani 1.0 2 d DU . .
F27 F 0.1024(3) 0.7773(3) 0.7059(3) 0.0961(15) Uani 1.0 2 d DU . .
O10 O 0.3113(8) 0.9198(6) 0.5740(8) 0.078(3) Uiso 0.576(11) 2 d PDU B 3
C69 C 0.3077(9) 0.9552(6) 0.6334(8) 0.104(4) Uiso 0.576(11) 2 d PDU B 3
H69A H 0.3612 0.9606 0.6304 0.1243 Uiso 0.576(11) 2 calc PR B 3
H69B H 0.2930 0.9260 0.6738 0.1243 Uiso 0.576(11) 2 calc PR B 3
C70 C 0.2468(7) 1.0273(6) 0.6403(6) 0.148(4) Uiso 0.576(11) 2 d PDU B 3
F28 F 0.2687(8) 1.0682(7) 0.5861(6) 0.154(5) Uiso 0.576(11) 2 d PDU B 3
F29 F 0.2382(9) 1.0638(7) 0.6957(6) 0.143(4) Uiso 0.576(11) 2 d PDU B 3
F30 F 0.1738(7) 1.0240(8) 0.6412(8) 0.182(6) Uiso 0.576(11) 2 d PDU B 3
O10A O 0.3045(11) 0.9166(7) 0.5675(11) 0.081(4) Uiso 0.424(11) 2 d PDU B 4
C69A C 0.2850(14) 0.9434(7) 0.6347(9) 0.106(5) Uiso 0.424(11) 2 d PDU B 4
H69C H 0.3232 0.9116 0.6586 0.1270 Uiso 0.424(11) 2 calc PR B 4
H69D H 0.2298 0.9427 0.6597 0.1270 Uiso 0.424(11) 2 calc PR B 4
C70A C 0.2891(10) 1.0176(7) 0.6343(8) 0.143(5) Uiso 0.424(11) 2 d PDU B 4
F28A F 0.3650(9) 1.0200(11) 0.6039(10) 0.192(8) Uiso 0.424(11) 2 d PDU B 4
F29A F 0.2696(12) 1.0465(9) 0.6968(7) 0.144(5) Uiso 0.424(11) 2 d PDU B 4
F30A F 0.2415(12) 1.0628(9) 0.5997(10) 0.163(5) Uiso 0.424(11) 2 d PDU B 4
O11 O 0.4417(6) 0.9158(4) 0.4741(4) 0.086(3) Uiso 0.727(7) 2 d PDU C 5
C71 C 0.4607(8) 0.9309(4) 0.4039(5) 0.104(4) Uiso 0.727(7) 2 d PDU C 5
H71A H 0.4335 0.9070 0.3806 0.1242 Uiso 0.727(7) 2 calc PR C 5
H71B H 0.5198 0.9111 0.3833 0.1242 Uiso 0.727(7) 2 calc PR C 5
C72 C 0.4342(6) 1.0096(5) 0.3944(5) 0.118(4) Uiso 0.727(7) 2 d PDU C 5
F31 F 0.3525(5) 1.0371(5) 0.4167(5) 0.144(4) Uiso 0.727(7) 2 d PDU C 5
F32 F 0.4521(6) 1.0268(5) 0.3286(4) 0.133(3) Uiso 0.727(7) 2 d PDU C 5
F33 F 0.4626(6) 1.0473(5) 0.4279(5) 0.128(3) Uiso 0.727(7) 2 d PDU C 5
O11A O 0.4128(12) 0.9071(9) 0.4533(10) 0.085(4) Uiso 0.273(7) 2 d PDU C 6
C71A C 0.4743(12) 0.9400(9) 0.4333(16) 0.106(5) Uiso 0.273(7) 2 d PDU C 6
H71C H 0.5179 0.9117 0.3947 0.1274 Uiso 0.273(7) 2 calc PR C 6
H71D H 0.4978 0.9398 0.4717 0.1274 Uiso 0.273(7) 2 calc PR C 6
C72A C 0.4431(11) 1.0149(8) 0.4127(10) 0.119(4) Uiso 0.273(7) 2 d PDU C 6
F31A F 0.3917(13) 1.0579(11) 0.4664(10) 0.135(5) Uiso 0.273(7) 2 d PDU C 6
F32A F 0.4026(14) 1.0216(12) 0.3665(11) 0.132(5) Uiso 0.273(7) 2 d PDU C 6
F33A F 0.5025(12) 1.0449(12) 0.3874(13) 0.141(6) Uiso 0.273(7) 2 d PDU C 6
O12 O 0.5520(3) 0.7806(4) 0.4160(3) 0.0847(16) Uani 1.0 2 d DU . .
C73 C 0.6263(4) 0.7739(5) 0.4307(4) 0.104(3) Uani 1.0 2 d DU . .
H73A H 0.6450 0.7265 0.4520 0.1247 Uiso 1.0 2 calc R . .
H73B H 0.6185 0.8132 0.4632 0.1247 Uiso 1.0 2 calc R . .
C74 C 0.6865(4) 0.7789(5) 0.3677(4) 0.116(3) Uani 1.0 2 d DU . .
F34 F 0.6634(4) 0.8456(3) 0.3397(4) 0.130(2) Uani 1.0 2 d DU . .
F35 F 0.6981(4) 0.7311(3) 0.3190(3) 0.1198(19) Uani 1.0 2 d DU . .
F36 F 0.7581(3) 0.7735(4) 0.3769(4) 0.136(3) Uani 1.0 2 d DU . .
O13 O 0.9122(4) 0.7620(4) 0.2233(3) 0.0901(17) Uani 1.0 2 d DU . .
C75 C 0.8579(5) 0.7650(4) 0.1852(4) 0.101(3) Uani 1.0 2 d DU . .
H75A H 0.8033 0.7714 0.2166 0.1215 Uiso 1.0 2 calc R . .
H75B H 0.8747 0.7184 0.1595 0.1215 Uiso 1.0 2 calc R . .
C76 C 0.8546(5) 0.8250(4) 0.1375(4) 0.113(3) Uani 1.0 2 d DU . .
F37 F 0.8031(4) 0.8264(4) 0.1003(3) 0.129(2) Uani 1.0 2 d DU . .
F38 F 0.9250(3) 0.8199(4) 0.0927(3) 0.1158(18) Uani 1.0 2 d DU . .
F39 F 0.8287(5) 0.8905(3) 0.1683(4) 0.153(3) Uani 1.0 2 d DU . .
O14 O 1.0244(4) 0.8366(4) 0.1987(3) 0.0976(18) Uani 1.0 2 d DU . .
C77 C 0.9900(5) 0.8627(6) 0.2669(4) 0.114(3) Uani 1.0 2 d DU . .
H77A H 0.9594 0.8306 0.2932 0.1370 Uiso 1.0 2 calc R . .
H77B H 0.9517 0.9123 0.2680 0.1370 Uiso 1.0 2 calc R . .
C78 C 1.0520(5) 0.8648(5) 0.2989(4) 0.124(3) Uani 1.0 2 d DU . .
F40 F 1.0185(5) 0.8950(4) 0.3624(3) 0.148(3) Uani 1.0 2 d DU . .
F41 F 1.0987(5) 0.9037(4) 0.2645(4) 0.145(3) Uani 1.0 2 d DU . .
F42 F 1.1011(4) 0.7983(3) 0.3069(4) 0.129(2) Uani 1.0 2 d DU . .
O15 O 1.1869(4) 0.7648(4) 0.1508(4) 0.0990(18) Uani 1.0 2 d DU . .
C79 C 1.1856(6) 0.8103(6) 0.0930(5) 0.133(3) Uani 1.0 2 d DU . .
H79A H 1.1316 0.8471 0.1003 0.1597 Uiso 1.0 2 calc R . .
H79B H 1.1959 0.7805 0.0518 0.1597 Uiso 1.0 2 calc R . .
C80 C 1.2474(6) 0.8466(5) 0.0832(5) 0.168(4) Uani 1.0 2 d DU . .
F43 F 1.2301(7) 0.8924(6) 0.1372(4) 0.220(4) Uani 1.0 2 d DU . .
F44 F 1.2521(5) 0.8889(4) 0.0295(4) 0.162(3) Uani 1.0 2 d DU . .
F45 F 1.3204(5) 0.8016(5) 0.0796(6) 0.236(4) Uani 1.0 2 d DU . .
O16 O 1.2436(5) 0.6233(8) 0.1297(6) 0.072(4) Uiso 0.498(10) 2 d PDU D 7
C81 C 1.2689(6) 0.5852(8) 0.0651(6) 0.082(4) Uiso 0.498(10) 2 d PDU D 7
H81A H 1.2368 0.6128 0.0345 0.0982 Uiso 0.498(10) 2 calc PR D 7
H81B H 1.2612 0.5364 0.0717 0.0982 Uiso 0.498(10) 2 calc PR D 7
C82 C 1.3548(6) 0.5783(6) 0.0353(5) 0.093(4) Uiso 0.498(10) 2 d PDU D 7
F46 F 1.3658(7) 0.6444(5) 0.0222(6) 0.121(4) Uiso 0.498(10) 2 d PDU D 7
F47 F 1.3994(7) 0.5471(7) 0.0772(6) 0.102(4) Uiso 0.498(10) 2 d PDU D 7
F48 F 1.3864(8) 0.5411(7) -0.0243(5) 0.113(4) Uiso 0.498(10) 2 d PDU D 7
O16A O 1.2415(5) 0.6079(7) 0.1263(6) 0.073(4) Uiso 0.502(10) 2 d PDU D 8
C81A C 1.2865(8) 0.6193(5) 0.0598(6) 0.083(4) Uiso 0.502(10) 2 d PDU D 8
H81C H 1.3104 0.6586 0.0615 0.0994 Uiso 0.502(10) 2 calc PR D 8
H81D H 1.2502 0.6348 0.0297 0.0994 Uiso 0.502(10) 2 calc PR D 8
C82A C 1.3506(6) 0.5526(5) 0.0321(5) 0.090(4) Uiso 0.502(10) 2 d PDU D 8
F46A F 1.3223(6) 0.4965(5) 0.0288(5) 0.100(4) Uiso 0.502(10) 2 d PDU D 8
F47A F 1.4041(7) 0.5284(6) 0.0678(6) 0.091(4) Uiso 0.502(10) 2 d PDU D 8
F48A F 1.3919(7) 0.5614(6) -0.0325(5) 0.104(4) Uiso 0.502(10) 2 d PDU D 8
O17 O 1.3266(3) 0.3762(4) 0.2192(3) 0.0882(16) Uani 1.0 2 d DU . .
C83 C 1.3595(4) 0.3830(6) 0.1486(4) 0.104(3) Uani 1.0 2 d DU . .
H83A H 1.3364 0.4335 0.1349 0.1244 Uiso 1.0 2 calc R . .
H83B H 1.3456 0.3497 0.1225 0.1244 Uiso 1.0 2 calc R . .
C84 C 1.4475(4) 0.3649(5) 0.1333(4) 0.151(3) Uani 1.0 2 d DU . .
F49 F 1.4679(4) 0.4084(5) 0.1698(4) 0.178(3) Uani 1.0 2 d DU . .
F50 F 1.4826(4) 0.3730(5) 0.0685(3) 0.168(3) Uani 1.0 2 d DU . .
F51 F 1.4828(4) 0.2969(4) 0.1499(5) 0.200(4) Uani 1.0 2 d DU . .
O18 O 1.3519(3) 0.2728(3) 0.3121(4) 0.0853(16) Uani 1.0 2 d DU . .
C85 C 1.4190(4) 0.2099(4) 0.2887(4) 0.089(3) Uani 1.0 2 d DU . .
H85A H 1.4402 0.2104 0.2384 0.1069 Uiso 1.0 2 calc R . .
H85B H 1.4024 0.1654 0.3007 0.1069 Uiso 1.0 2 calc R . .
C86 C 1.4816(4) 0.2102(4) 0.3214(4) 0.098(3) Uani 1.0 2 d DU . .
F52 F 1.5046(3) 0.2713(3) 0.3075(3) 0.1062(17) Uani 1.0 2 d DU . .
F53 F 1.5481(3) 0.1548(3) 0.3005(3) 0.1201(19) Uani 1.0 2 d DU . .
F54 F 1.4561(3) 0.2097(4) 0.3892(3) 0.1140(18) Uani 1.0 2 d DU . .
O19 O 1.2561(4) 0.1862(4) 0.3544(3) 0.0914(17) Uani 1.0 2 d DU . .
C87 C 1.1998(6) 0.1839(5) 0.4178(4) 0.114(3) Uani 1.0 2 d DU . .
H87A H 1.2147 0.1345 0.4366 0.1372 Uiso 1.0 2 calc R . .
H87B H 1.1452 0.1943 0.4111 0.1372 Uiso 1.0 2 calc R . .
C88 C 1.1981(6) 0.2371(6) 0.4657(4) 0.159(3) Uani 1.0 2 d DU . .
F55 F 1.1520(4) 0.2295(5) 0.5289(3) 0.144(3) Uani 1.0 2 d DU . .
F56 F 1.1674(6) 0.3056(4) 0.4475(5) 0.204(4) Uani 1.0 2 d DU . .
F57 F 1.2704(4) 0.2325(6) 0.4730(4) 0.201(4) Uani 1.0 2 d DU . .
O20 O 1.1159(4) 0.2112(3) 0.3146(3) 0.0796(15) Uani 1.0 2 d DU . .
C89 C 1.0925(5) 0.1768(4) 0.2689(4) 0.087(2) Uani 1.0 2 d DU . .
H89A H 1.1363 0.1639 0.2257 0.1040 Uiso 1.0 2 calc R . .
H89B H 1.0436 0.2103 0.2583 0.1040 Uiso 1.0 2 calc R . .
C90 C 1.0754(4) 0.1106(4) 0.2999(4) 0.097(3) Uani 1.0 2 d DU . .
F58 F 1.1413(3) 0.0616(3) 0.3125(4) 0.123(2) Uani 1.0 2 d DU . .
F59 F 1.0492(4) 0.0779(3) 0.2598(3) 0.1173(18) Uani 1.0 2 d DU . .
F60 F 1.0196(3) 0.1250(3) 0.3603(3) 0.1025(16) Uani 1.0 2 d DU . .
C91 C 0.7187(7) 0.5756(6) 0.5773(6) 0.098(3) Uani 1.0 2 d U . .
H91A H 0.7690 0.5806 0.5826 0.1174 Uiso 1.0 2 calc R . .
H91B H 0.6780 0.6237 0.5821 0.1174 Uiso 1.0 2 calc R . .
H91C H 0.7289 0.5545 0.5320 0.1174 Uiso 1.0 2 calc R . .
C92 C 0.6881(6) 0.5262(6) 0.6316(5) 0.085(2) Uani 1.0 2 d U . .
O21 O 0.6287(4) 0.5111(4) 0.6382(3) 0.0782(15) Uani 1.0 2 d U . .
O22 O 0.7375(4) 0.5011(4) 0.6730(4) 0.0982(18) Uani 1.0 2 d U . .
C93 C 0.7094(7) 0.4556(6) 0.7286(6) 0.104(3) Uani 1.0 2 d U . .
H93A H 0.6496 0.4731 0.7448 0.1243 Uiso 1.0 2 calc R . .
H93B H 0.7309 0.4595 0.7673 0.1243 Uiso 1.0 2 calc R . .
C94 C 0.7367(8) 0.3777(6) 0.7052(7) 0.113(3) Uani 1.0 2 d U . .
H94A H 0.7195 0.3478 0.7436 0.1353 Uiso 1.0 2 calc R . .
H94B H 0.7958 0.3609 0.6878 0.1353 Uiso 1.0 2 calc R . .
H94C H 0.7127 0.3734 0.6687 0.1353 Uiso 1.0 2 calc R . .
C95 C 1.0109(7) 0.4134(7) 0.6299(6) 0.219(6) Uani 1.0 2 d GU . .
C96 C 0.9374(6) 0.4685(8) 0.6511(7) 0.205(6) Uani 1.0 2 d GU . .
H96 H 0.8901 0.4568 0.6760 0.2465 Uiso 1.0 2 calc R . .
C97 C 0.9334(8) 0.5408(7) 0.6359(8) 0.211(6) Uani 1.0 2 d GU . .
H97 H 0.8834 0.5784 0.6503 0.2531 Uiso 1.0 2 calc R . .
C98 C 1.0029(10) 0.5581(7) 0.5995(7) 0.216(6) Uani 1.0 2 d GU . .
H98 H 1.0002 0.6073 0.5891 0.2591 Uiso 1.0 2 calc R . .
C99 C 1.0764(8) 0.5030(9) 0.5782(8) 0.224(6) Uani 1.0 2 d GU . .
H99 H 1.1238 0.5147 0.5534 0.2690 Uiso 1.0 2 calc R . .
C100 C 1.0804(6) 0.4307(8) 0.5935(7) 0.224(6) Uani 1.0 2 d GU . .
H100 H 1.1305 0.3931 0.5790 0.2686 Uiso 1.0 2 calc R . .
C101 C 1.0149(12) 0.3394(7) 0.6455(9) 0.226(7) Uani 1.0 2 d GU . .
H10A H 0.9612 0.3370 0.6711 0.2709 Uiso 1.0 2 calc R . .
H10B H 1.0530 0.3199 0.6731 0.2709 Uiso 1.0 2 calc R . .
H10C H 1.0335 0.3105 0.6030 0.2709 Uiso 1.0 2 calc R . .

loop_
_atom_site_aniso_label
_atom_site_aniso_U_11
_atom_site_aniso_U_22
_atom_site_aniso_U_33
_atom_site_aniso_U_12
_atom_site_aniso_U_13
_atom_site_aniso_U_23
Zn1 0.0412(7) 0.0791(8) 0.0660(8) -0.0134(5) 0.0007(5) 0.0145(6)
Cl1 0.0591(13) 0.141(2) 0.0654(14) -0.0392(13) -0.0007(11) 0.0053(13)
N1 0.042(3) 0.081(4) 0.068(4) -0.017(3) -0.001(3) 0.017(3)
N2 0.041(4) 0.083(4) 0.079(4) -0.013(3) -0.004(3) 0.023(3)
N3 0.045(4) 0.079(4) 0.071(4) -0.014(3) 0.002(3) 0.019(3)
N4 0.041(3) 0.080(4) 0.069(4) -0.016(3) -0.008(3) 0.009(3)
N5 0.041(3) 0.088(4) 0.063(4) -0.017(3) -0.006(3) 0.020(3)
N6 0.045(4) 0.082(4) 0.063(4) -0.018(3) -0.003(3) 0.017(3)
N7 0.043(3) 0.082(4) 0.062(4) -0.017(3) -0.000(3) 0.011(3)
N8 0.041(3) 0.085(4) 0.068(4) -0.017(3) -0.001(3) 0.011(3)
N9 0.043(3) 0.095(4) 0.065(4) -0.023(3) 0.001(3) 0.010(3)
N10 0.045(3) 0.101(4) 0.069(4) -0.019(3) 0.002(3) 0.022(4)
N11 0.042(3) 0.098(4) 0.066(4) -0.021(3) 0.000(3) 0.023(3)
N12 0.043(3) 0.098(4) 0.062(4) -0.022(3) 0.005(3) 0.008(4)
N13 0.043(3) 0.092(4) 0.065(4) -0.020(3) 0.006(3) 0.004(3)
N14 0.047(3) 0.093(4) 0.065(4) -0.016(3) 0.001(3) 0.004(4)
C1 0.041(4) 0.080(4) 0.066(4) -0.017(3) -0.005(3) 0.007(3)
C2 0.039(4) 0.084(4) 0.069(4) -0.021(3) -0.005(3) 0.011(4)
C3 0.052(4) 0.084(4) 0.074(5) -0.018(3) -0.012(3) 0.008(4)
C4 0.051(4) 0.089(4) 0.087(5) -0.017(4) -0.013(4) 0.020(4)
C5 0.052(4) 0.082(4) 0.097(5) -0.018(4) -0.016(4) 0.022(4)
C6 0.047(4) 0.085(4) 0.090(5) -0.023(3) -0.007(4) 0.028(4)
C7 0.046(4) 0.082(4) 0.081(5) -0.017(3) -0.009(3) 0.020(4)
C8 0.041(4) 0.080(4) 0.079(5) -0.018(3) -0.004(3) 0.018(4)
C9 0.044(4) 0.080(4) 0.081(5) -0.018(3) 0.001(3) 0.023(4)
C10 0.045(4) 0.081(4) 0.072(4) -0.018(3) -0.002(3) 0.022(4)
C11 0.056(4) 0.085(4) 0.070(4) -0.021(3) -0.003(3) 0.018(4)
C12 0.049(4) 0.097(4) 0.067(4) -0.020(4) -0.002(4) 0.021(4)
C13 0.038(4) 0.098(4) 0.064(4) -0.018(3) -0.002(3) 0.013(4)
C14 0.038(4) 0.088(4) 0.065(4) -0.018(3) -0.005(3) 0.015(4)
C15 0.040(4) 0.088(4) 0.062(4) -0.017(3) -0.006(3) 0.016(3)
C16 0.044(4) 0.079(4) 0.070(4) -0.020(3) -0.003(3) 0.014(4)
C17 0.036(4) 0.083(4) 0.072(4) -0.016(3) -0.003(3) 0.017(4)
C18 0.041(4) 0.084(4) 0.070(4) -0.017(3) -0.010(3) 0.015(4)
C19 0.043(4) 0.083(4) 0.069(4) -0.016(3) -0.010(3) 0.009(4)
C20 0.055(4) 0.080(4) 0.075(4) -0.014(4) -0.015(3) 0.006(4)
C21 0.065(4) 0.084(4) 0.080(4) -0.024(4) -0.013(4) 0.020(4)
C22 0.049(4) 0.091(4) 0.076(5) -0.018(4) -0.009(3) 0.017(4)
C23 0.040(4) 0.087(4) 0.073(4) -0.018(3) -0.010(3) 0.018(4)
C24 0.042(4) 0.084(4) 0.068(4) -0.023(3) -0.004(3) 0.019(4)
C25 0.040(4) 0.086(4) 0.071(4) -0.019(3) -0.000(3) 0.015(4)
C26 0.041(4) 0.083(4) 0.070(4) -0.014(3) -0.005(3) 0.018(4)
C27 0.046(4) 0.090(5) 0.072(5) -0.015(4) -0.001(4) 0.018(4)
C28 0.045(4) 0.098(4) 0.066(4) -0.019(3) -0.005(3) 0.016(4)
C47 0.047(4) 0.097(4) 0.062(4) -0.020(4) -0.003(3) 0.011(4)
C48 0.042(4) 0.089(5) 0.067(5) -0.019(4) -0.008(3) 0.013(4)
C49 0.042(4) 0.085(4) 0.067(4) -0.017(3) -0.005(3) 0.014(4)
C29 0.046(4) 0.099(4) 0.060(4) -0.017(4) -0.004(3) 0.019(4)
C30 0.048(4) 0.099(4) 0.067(5) -0.019(3) 0.001(4) 0.021(4)
C31 0.057(4) 0.096(4) 0.063(4) -0.024(3) 0.000(4) 0.016(4)
C32 0.058(4) 0.096(4) 0.075(5) -0.016(4) -0.003(4) 0.028(4)
C33 0.073(4) 0.094(4) 0.083(5) -0.020(4) -0.007(4) 0.023(4)
C34 0.064(4) 0.100(4) 0.078(5) -0.028(4) -0.015(4) 0.020(4)
C35 0.058(4) 0.093(4) 0.068(4) -0.020(3) -0.007(4) 0.018(4)
C36 0.052(4) 0.097(4) 0.066(4) -0.022(3) -0.003(4) 0.021(4)
C37 0.047(4) 0.099(4) 0.067(4) -0.024(3) 0.001(4) 0.022(4)
C38 0.045(4) 0.096(4) 0.062(4) -0.021(4) 0.006(3) 0.006(4)
C39 0.045(4) 0.092(5) 0.070(5) -0.017(4) -0.002(3) 0.006(4)
C40 0.049(4) 0.094(5) 0.084(5) -0.026(4) -0.009(4) 0.012(4)
C41 0.052(4) 0.087(5) 0.089(5) -0.020(4) -0.013(4) 0.008(4)
C42 0.058(4) 0.084(5) 0.089(5) -0.021(4) -0.012(4) 0.008(4)
C43 0.050(4) 0.089(5) 0.087(5) -0.019(4) 0.000(4) 0.005(4)
C44 0.047(4) 0.093(5) 0.077(5) -0.019(4) -0.004(4) 0.005(4)
C45 0.045(4) 0.092(5) 0.073(5) -0.020(3) 0.002(4) 0.005(4)
C46 0.046(4) 0.098(4) 0.061(4) -0.019(3) -0.005(3) 0.007(4)
C50 0.045(4) 0.080(4) 0.062(4) -0.014(3) -0.004(3) 0.009(3)
B1 0.040(4) 0.101(5) 0.064(4) -0.022(4) -0.001(3) 0.009(4)
O1 0.043(3) 0.092(4) 0.084(4) -0.009(3) -0.006(3) 0.010(3)
C51 0.050(4) 0.112(5) 0.093(6) -0.015(4) -0.015(4) 0.017(5)
C52 0.064(4) 0.134(5) 0.113(5) -0.028(4) -0.025(4) 0.017(5)
F1 0.095(4) 0.142(5) 0.147(5) -0.024(4) -0.026(4) -0.023(4)
F2 0.070(4) 0.139(5) 0.125(4) -0.035(3) -0.024(3) 0.049(4)
F3 0.060(3) 0.161(5) 0.127(5) -0.038(3) -0.029(3) 0.023(4)
O2 0.055(3) 0.084(4) 0.100(4) -0.004(3) -0.012(3) 0.018(3)
C53 0.096(5) 0.111(6) 0.121(6) -0.020(5) -0.022(5) 0.013(5)
C54 0.130(6) 0.107(5) 0.125(6) -0.019(5) 0.001(5) 0.021(5)
F4 0.161(6) 0.115(5) 0.119(5) -0.040(4) -0.004(4) 0.022(4)
F5 0.108(5) 0.148(6) 0.158(6) 0.020(4) 0.000(4) 0.039(5)
F6 0.186(7) 0.113(5) 0.147(6) -0.030(5) 0.031(5) 0.011(4)
O3 0.075(4) 0.084(4) 0.100(4) -0.026(3) -0.022(3) 0.030(3)
C55 0.090(5) 0.101(5) 0.101(6) -0.036(5) -0.023(5) 0.029(5)
C56 0.126(5) 0.126(5) 0.133(6) -0.046(5) -0.033(5) 0.055(5)
F7 0.212(7) 0.172(6) 0.141(6) -0.081(6) -0.050(5) 0.074(5)
F8 0.107(5) 0.106(4) 0.174(6) -0.030(4) -0.038(4) 0.050(4)
F9 0.132(5) 0.162(6) 0.160(6) -0.052(5) 0.019(5) 0.047(5)
O4 0.049(3) 0.114(5) 0.108(5) -0.013(3) -0.001(3) 0.043(4)
C57 0.047(4) 0.110(5) 0.107(6) -0.026(4) -0.004(4) 0.023(5)
C58 0.089(4) 0.135(5) 0.108(5) -0.058(5) -0.016(5) 0.025(5)
F10 0.106(4) 0.175(6) 0.099(4) -0.070(4) -0.005(4) 0.039(4)
F11 0.151(5) 0.121(5) 0.157(6) -0.066(4) -0.038(5) 0.024(4)
F12 0.084(4) 0.195(6) 0.123(5) -0.075(4) 0.002(4) 0.029(5)
O6 0.054(3) 0.116(4) 0.077(4) -0.027(3) 0.004(3) 0.029(3)
C61 0.075(5) 0.134(6) 0.094(6) -0.048(5) -0.001(5) 0.029(5)
C62 0.093(5) 0.146(5) 0.106(5) -0.049(5) -0.014(5) 0.021(5)
F16 0.112(4) 0.159(5) 0.116(5) -0.067(4) -0.001(4) -0.002(4)
F17 0.153(6) 0.140(5) 0.146(6) -0.057(5) -0.056(5) 0.054(5)
F18 0.087(4) 0.161(5) 0.100(4) -0.030(4) -0.005(3) 0.000(4)
O7 0.043(3) 0.096(4) 0.063(3) -0.011(3) -0.000(3) 0.009(3)
C63 0.044(4) 0.104(5) 0.077(5) -0.017(4) -0.004(4) 0.010(4)
C64 0.050(4) 0.118(5) 0.090(5) -0.016(4) -0.005(4) -0.002(4)
F19 0.064(3) 0.140(4) 0.073(3) -0.030(3) 0.004(3) -0.003(3)
F20 0.053(3) 0.135(5) 0.105(4) -0.005(3) 0.000(3) -0.010(4)
F21 0.065(3) 0.126(4) 0.100(4) -0.017(3) -0.009(3) -0.017(3)
O8 0.042(3) 0.093(4) 0.070(4) -0.018(3) -0.003(3) 0.012(3)
C65 0.054(4) 0.097(5) 0.075(5) -0.026(4) -0.008(4) 0.009(4)
C66 0.071(4) 0.118(5) 0.088(5) -0.038(4) -0.011(4) 0.007(4)
F22 0.075(3) 0.132(5) 0.115(5) -0.026(3) 0.003(3) -0.024(4)
F23 0.086(4) 0.123(4) 0.099(4) -0.042(3) -0.014(3) -0.009(3)
F24 0.109(4) 0.150(5) 0.086(4) -0.058(4) -0.027(4) 0.023(4)
O9 0.042(3) 0.084(4) 0.074(4) -0.013(3) -0.008(3) 0.006(3)
C67 0.046(4) 0.080(5) 0.080(5) -0.018(3) -0.006(4) 0.010(4)
C68 0.049(4) 0.085(4) 0.099(5) -0.014(4) -0.010(4) 0.010(4)
F25 0.058(3) 0.088(3) 0.135(5) -0.003(3) -0.017(3) 0.020(3)
F26 0.062(3) 0.109(4) 0.093(4) -0.011(3) 0.004(3) -0.007(3)
F27 0.046(3) 0.100(4) 0.120(4) -0.013(3) -0.000(3) 0.009(3)
O12 0.055(3) 0.092(4) 0.090(4) -0.020(3) -0.002(3) 0.026(3)
C73 0.056(4) 0.119(6) 0.118(6) -0.026(5) 0.002(4) 0.009(5)
C74 0.073(4) 0.125(5) 0.131(6) -0.036(5) 0.000(5) 0.029(5)
F34 0.091(4) 0.126(5) 0.148(6) -0.035(4) -0.002(4) 0.038(4)
F35 0.087(4) 0.122(4) 0.115(5) -0.027(4) 0.017(4) 0.027(4)
F36 0.069(4) 0.162(6) 0.153(6) -0.035(4) -0.002(4) 0.038(4)
O13 0.066(4) 0.102(4) 0.084(4) -0.020(3) -0.002(3) 0.019(3)
C75 0.066(5) 0.122(6) 0.098(6) -0.021(5) -0.006(4) 0.016(5)
C76 0.095(5) 0.121(5) 0.102(5) -0.005(5) -0.023(4) 0.004(4)
F37 0.101(4) 0.144(5) 0.114(5) -0.006(4) -0.026(4) 0.020(4)
F38 0.111(4) 0.132(5) 0.090(4) -0.037(4) -0.007(3) 0.016(4)
F39 0.161(6) 0.119(5) 0.135(6) 0.024(5) -0.042(5) -0.002(4)
O14 0.089(4) 0.099(4) 0.089(4) -0.022(4) -0.009(4) 0.013(4)
C77 0.104(6) 0.110(6) 0.104(6) -0.007(5) -0.019(5) 0.004(5)
C78 0.131(6) 0.120(5) 0.115(5) -0.029(5) -0.033(5) -0.004(5)
F40 0.151(6) 0.153(6) 0.123(5) -0.019(5) -0.037(4) -0.018(4)
F41 0.151(6) 0.136(5) 0.148(6) -0.053(5) -0.034(5) 0.004(4)
F42 0.128(5) 0.130(5) 0.120(5) -0.016(4) -0.048(4) 0.006(4)
O15 0.088(4) 0.115(5) 0.101(5) -0.049(4) -0.024(4) 0.031(4)
C79 0.122(6) 0.139(7) 0.148(7) -0.064(5) -0.039(6) 0.065(5)
C80 0.156(6) 0.167(7) 0.197(7) -0.096(5) -0.035(7) 0.067(5)
F43 0.274(9) 0.216(8) 0.207(8) -0.147(7) -0.051(8) 0.039(6)
F44 0.146(6) 0.164(6) 0.179(6) -0.088(5) -0.016(5) 0.049(5)
F45 0.138(6) 0.211(8) 0.354(10) -0.088(6) -0.045(7) 0.119(7)
O17 0.054(3) 0.109(4) 0.096(4) -0.029(3) -0.011(3) 0.015(4)
C83 0.054(4) 0.130(6) 0.108(6) -0.028(4) -0.000(4) 0.033(5)
C84 0.069(5) 0.194(7) 0.155(6) -0.028(5) -0.006(5) 0.066(6)
F49 0.092(5) 0.266(8) 0.190(6) -0.082(5) -0.046(5) 0.073(6)
F50 0.073(4) 0.213(7) 0.157(5) -0.022(5) 0.023(4) 0.072(5)
F51 0.088(5) 0.209(7) 0.197(7) 0.033(5) 0.021(5) 0.092(6)
O18 0.058(3) 0.089(4) 0.102(4) -0.014(3) -0.022(3) 0.007(3)
C85 0.055(4) 0.096(5) 0.107(6) -0.016(4) -0.017(4) 0.014(5)
C86 0.064(4) 0.122(5) 0.109(5) -0.032(4) -0.023(4) 0.025(5)
F52 0.074(4) 0.138(4) 0.115(4) -0.049(3) -0.024(3) 0.022(4)
F53 0.061(3) 0.136(5) 0.144(5) -0.010(3) -0.024(3) 0.021(4)
F54 0.080(4) 0.154(5) 0.111(4) -0.047(4) -0.026(3) 0.036(4)
O19 0.061(4) 0.094(4) 0.107(4) -0.021(3) -0.011(3) 0.028(3)
C87 0.089(6) 0.152(6) 0.101(6) -0.054(5) -0.009(5) 0.024(5)
C88 0.136(6) 0.223(7) 0.119(6) -0.089(6) 0.002(5) -0.004(6)
F55 0.118(5) 0.222(7) 0.100(5) -0.084(5) -0.001(4) -0.016(5)
F56 0.218(8) 0.193(7) 0.162(7) -0.088(6) 0.040(6) -0.018(5)
F57 0.152(6) 0.361(10) 0.128(6) -0.155(6) -0.005(5) -0.022(6)
O20 0.056(3) 0.091(4) 0.085(4) -0.024(3) -0.010(3) 0.010(3)
C89 0.057(5) 0.098(5) 0.098(6) -0.020(4) -0.015(4) 0.005(4)
C90 0.066(4) 0.095(5) 0.125(5) -0.021(4) -0.021(4) 0.004(4)
F58 0.080(4) 0.098(4) 0.167(6) -0.002(3) -0.028(4) 0.021(4)
F59 0.097(4) 0.115(4) 0.140(5) -0.040(4) -0.022(4) -0.009(4)
F60 0.074(4) 0.109(4) 0.119(4) -0.034(3) -0.016(3) 0.018(3)
C91 0.084(6) 0.120(7) 0.094(6) -0.045(5) -0.019(5) 0.015(5)
C92 0.070(5) 0.108(5) 0.080(5) -0.032(4) -0.018(4) 0.009(4)
O21 0.057(4) 0.101(4) 0.072(4) -0.024(3) -0.012(3) 0.007(3)
O22 0.075(4) 0.120(5) 0.098(5) -0.030(4) -0.026(4) 0.022(4)
C93 0.093(6) 0.112(6) 0.103(6) -0.028(5) -0.031(5) 0.026(5)
C94 0.110(7) 0.109(6) 0.111(7) -0.021(6) -0.037(6) 0.030(6)
C95 0.211(10) 0.246(12) 0.184(10) -0.058(10) -0.030(9) -0.047(11)
C96 0.194(10) 0.238(12) 0.183(11) -0.064(10) -0.041(9) -0.048(11)
C97 0.190(10) 0.246(12) 0.199(11) -0.070(10) -0.039(9) -0.051(11)
C98 0.186(11) 0.248(12) 0.204(12) -0.065(10) -0.026(10) -0.059(11)
C99 0.198(10) 0.254(12) 0.207(11) -0.061(10) -0.027(10) -0.067(11)
C100 0.203(10) 0.256(12) 0.198(11) -0.057(10) -0.031(9) -0.063(11)
C101 0.227(13) 0.244(12) 0.179(12) -0.045(11) -0.032(11) -0.042(12)

loop_
_atom_type_symbol
_atom_type_description
_atom_type_scat_dispersion_real
_atom_type_scat_dispersion_imag
_atom_type_scat_source
C C 0.0181 0.0091
;
International Tables for Crystallography
(1992, Vol. C, Tables 4.2.6.8 and 6.1.1.4)
;
H H 0.0000 0.0000
;
International Tables for Crystallography
(1992, Vol. C, Table 6.1.1.4)
;
B B 0.0090 0.0039
;
International Tables for Crystallography
(1992, Vol. C, Tables 4.2.6.8 and 6.1.1.4)
;
Cl Cl 0.3639 0.7018
;
International Tables for Crystallography
(1992, Vol. C, Tables 4.2.6.8 and 6.1.1.4)
;
F F 0.0727 0.0534
;
International Tables for Crystallography
(1992, Vol. C, Tables 4.2.6.8 and 6.1.1.4)
;
N N 0.0311 0.0180
;
International Tables for Crystallography
(1992, Vol. C, Tables 4.2.6.8 and 6.1.1.4)
;
O O 0.0492 0.0322
;
International Tables for Crystallography
(1992, Vol. C, Tables 4.2.6.8 and 6.1.1.4)
;
Zn Zn -1.5491 0.6778
;
International Tables for Crystallography
(1992, Vol. C, Tables 4.2.6.8 and 6.1.1.4)
;

loop_
_geom_angle_atom_site_label_1
_geom_angle_atom_site_label_2
_geom_angle_atom_site_label_3
_geom_angle
_geom_angle_publ_flag
N1 Zn1 N3 88.8(3) yes
N1 Zn1 N5 163.0(4) yes
N1 Zn1 N7 88.6(3) yes
N1 Zn1 O21 92.3(3) yes
N3 Zn1 N5 89.3(3) yes
N3 Zn1 N7 162.3(4) yes
N3 Zn1 O21 94.8(3) yes
N5 Zn1 N7 88.0(3) yes
N5 Zn1 O21 104.6(3) yes
N7 Zn1 O21 102.8(3) yes
Zn1 N1 C1 124.1(6) yes
Zn1 N1 C8 123.4(5) yes
C1 N1 C8 110.1(7) yes
C8 N2 C9 124.9(8) yes
Zn1 N3 C9 124.1(5) yes
Zn1 N3 C16 123.9(6) yes
C9 N3 C16 108.6(6) yes
C16 N4 C17 123.3(6) yes
Zn1 N5 C17 124.3(6) yes
Zn1 N5 C24 126.6(5) yes
C17 N5 C24 108.3(7) yes
C24 N6 C25 125.2(7) yes
Zn1 N7 C25 123.8(5) yes
Zn1 N7 C50 122.9(6) yes
C25 N7 C50 111.0(6) yes
C1 N8 C50 123.8(6) yes
C29 N9 C46 114.2(7) yes
C29 N9 B1 124.2(8) yes
C46 N9 B1 120.8(7) yes
C29 N10 C30 117.3(7) yes
C30 N11 C37 112.3(8) yes
C30 N11 B1 123.7(8) yes
C37 N11 B1 122.8(7) yes
C37 N12 C38 118.9(8) yes
C38 N13 C45 111.3(7) yes
C38 N13 B1 123.2(8) yes
C45 N13 B1 122.9(8) yes
C45 N14 C46 117.2(8) yes
N1 C1 N8 127.3(8) yes
N1 C1 C2 109.5(6) yes
N8 C1 C2 123.2(6) yes
C1 C2 C3 133.2(5) yes
C1 C2 C7 106.8(4) yes
C3 C2 C7 120.0 yes
C2 C3 C4 120.0 yes
C2 C3 O1 119.8(5) yes
C4 C3 O1 120.2(4) yes
C3 C4 C5 120.0 yes
C3 C4 O2 119.9(5) yes
C5 C4 O2 120.0(5) yes
C4 C5 C6 120.0 yes
C4 C5 O3 117.2(4) yes
C6 C5 O3 122.2(5) yes
C5 C6 C7 120.0 yes
C5 C6 O4 113.0(5) yes
C7 C6 O4 126.8(5) yes
C2 C7 C6 120.0 yes
C2 C7 C8 106.5(5) yes
C6 C7 C8 132.7(5) yes
N1 C8 N2 127.6(7) yes
N1 C8 C7 106.4(6) yes
N2 C8 C7 125.9(8) yes
N2 C9 N3 127.2(7) yes
N2 C9 C10 123.9(8) yes
N3 C9 C10 108.9(6) yes
C9 C10 C11 133.1(5) yes
C9 C10 C15 106.8(5) yes
C11 C10 C15 120.0 yes
C10 C11 C12 120.0 yes
C10 C11 O5 118.8(5) yes
C10 C11 O5A 124.5(10) yes
C12 C11 O5 121.1(6) yes
C12 C11 O5A 114.3(10) yes
C11 C12 C13 120.0 yes
C11 C12 O6 119.3(5) yes
C13 C12 O6 120.7(4) yes
C12 C13 C14 120.0 yes
C12 C13 O7 116.0(5) yes
C14 C13 O7 123.8(5) yes
C13 C14 C15 120.0 yes
C13 C14 O8 118.1(4) yes
C15 C14 O8 121.5(5) yes
C10 C15 C14 120.0 yes
C10 C15 C16 107.0(5) yes
C14 C15 C16 132.9(5) yes
N3 C16 N4 127.4(7) yes
N3 C16 C15 108.7(7) yes
N4 C16 C15 123.9(6) yes
N4 C17 N5 128.7(8) yes
N4 C17 C18 121.7(6) yes
N5 C17 C18 109.5(7) yes
C17 C18 C19 134.0(5) yes
C17 C18 C23 105.6(4) yes
C19 C18 C23 120.0 yes
C18 C19 C20 120.0 yes
C18 C19 O9 123.8(5) yes
C20 C19 O9 116.1(4) yes
C19 C20 C21 120.0 yes
C19 C20 O10 122.2(7) yes
C19 C20 O10A 121.2(9) yes
C21 C20 O10 117.8(7) yes
C21 C20 O10A 117.6(9) yes
C20 C21 C22 120.0 yes
C20 C21 O11 115.0(5) yes
C20 C21 O11A 112.3(8) yes
C22 C21 O11 123.5(6) yes
C22 C21 O11A 122.9(8) yes
C21 C22 C23 120.0 yes
C21 C22 O12 117.7(5) yes
C23 C22 O12 122.3(5) yes
C18 C23 C22 120.0 yes
C18 C23 C24 106.6(5) yes
C22 C23 C24 133.3(5) yes
N5 C24 N6 124.3(7) yes
N5 C24 C23 109.8(6) yes
N6 C24 C23 125.9(7) yes
N6 C25 N7 129.0(7) yes
N6 C25 C26 124.2(8) yes
N7 C25 C26 106.8(6) yes
C25 C26 C27 133.2(5) yes
C25 C26 C49 106.7(5) yes
C27 C26 C49 120.0 yes
C26 C27 C28 120.0 yes
C27 C28 C47 120.0 yes
C27 C28 C29 131.9(6) yes
C47 C28 C29 107.2(5) yes
C28 C47 C48 120.0 yes
C28 C47 C46 109.0(6) yes
C48 C47 C46 130.5(5) yes
C47 C48 C49 120.0 yes
C26 C49 C48 120.0 yes
C26 C49 C50 108.1(5) yes
C48 C49 C50 131.7(5) yes
N9 C29 N10 121.9(7) yes
N9 C29 C28 105.4(8) yes
N10 C29 C28 131.2(7) yes
N10 C30 N11 121.4(9) yes
N10 C30 C31 133.1(8) yes
N11 C30 C31 104.8(7) yes
C30 C31 C32 132.5(5) yes
C30 C31 C36 107.5(5) yes
C32 C31 C36 120.0 yes
C31 C32 C33 120.0 yes
C31 C32 O13 122.5(6) yes
C33 C32 O13 117.4(5) yes
C32 C33 C34 120.0 yes
C32 C33 O14 121.4(5) yes
C34 C33 O14 118.6(6) yes
C33 C34 C35 120.0 yes
C33 C34 O15 120.7(5) yes
C35 C34 O15 119.3(5) yes
C34 C35 C36 120.0 yes
C34 C35 O16 113.6(8) yes
C34 C35 O16A 126.6(8) yes
C36 C35 O16 126.4(8) yes
C36 C35 O16A 113.3(7) yes
C31 C36 C35 120.0 yes
C31 C36 C37 108.5(6) yes
C35 C36 C37 131.1(5) yes
N11 C37 N12 121.8(9) yes
N11 C37 C36 104.3(6) yes
N12 C37 C36 132.7(9) yes
N12 C38 N13 120.2(7) yes
N12 C38 C39 133.0(9) yes
N13 C38 C39 105.4(8) yes
C38 C39 C40 131.1(7) yes
C38 C39 C44 107.7(6) yes
C40 C39 C44 120.0 yes
C39 C40 C41 120.0 yes
C39 C40 O17 123.6(6) yes
C41 C40 O17 116.3(6) yes
C40 C41 C42 120.0 yes
C40 C41 O18 119.3(6) yes
C42 C41 O18 120.2(6) yes
C41 C42 C43 120.0 yes
C41 C42 O19 116.1(6) yes
C43 C42 O19 123.9(6) yes
C42 C43 C44 120.0 yes
C42 C43 O20 115.3(6) yes
C44 C43 O20 124.7(6) yes
C39 C44 C43 120.0 yes
C39 C44 C45 108.8(6) yes
C43 C44 C45 129.4(6) yes
N13 C45 N14 121.9(7) yes
N13 C45 C44 105.5(7) yes
N14 C45 C44 130.8(8) yes
N9 C46 N14 123.2(7) yes
N9 C46 C47 103.3(6) yes
N14 C46 C47 130.9(8) yes
N7 C50 N8 129.2(7) yes
N7 C50 C49 107.3(7) yes
N8 C50 C49 123.5(6) yes
Cl1 B1 N9 112.4(8) yes
Cl1 B1 N11 112.7(7) yes
Cl1 B1 N13 113.4(7) yes
N9 B1 N11 104.8(7) yes
N9 B1 N13 106.5(8) yes
N11 B1 N13 106.3(9) yes
C3 O1 C51 119.1(6) yes
O1 C51 C52 109.6(6) yes
C51 C52 F1 111.5(6) yes
C51 C52 F2 113.6(8) yes
C51 C52 F3 111.7(7) yes
F1 C52 F2 106.7(6) yes
F1 C52 F3 105.6(8) yes
F2 C52 F3 107.3(6) yes
C4 O2 C53 118.4(6) yes
O2 C53 C54 109.2(7) yes
C53 C54 F4 112.0(7) yes
C53 C54 F5 113.3(8) yes
C53 C54 F6 112.2(8) yes
F4 C54 F5 106.4(8) yes
F4 C54 F6 105.7(7) yes
F5 C54 F6 106.8(7) yes
C5 O3 C55 116.7(7) yes
O3 C55 C56 109.1(9) yes
C55 C56 F7 110.5(9) yes
C55 C56 F8 113.1(6) yes
C55 C56 F9 113.0(7) yes
F7 C56 F8 106.7(7) yes
F7 C56 F9 106.3(7) yes
F8 C56 F9 106.8(9) yes
C6 O4 C57 121.0(7) yes
O4 C57 C58 108.0(6) yes
C57 C58 F10 110.8(8) yes
C57 C58 F11 113.4(6) yes
C57 C58 F12 111.3(7) yes
F10 C58 F11 106.1(7) yes
F10 C58 F12 106.8(6) yes
F11 C58 F12 108.1(8) yes
C11 O5 C59 117.2(9) yes
O5 C59 C60 111.7(8) yes
C59 C60 F13 112.4(8) yes
C59 C60 F14 114.1(10) yes
C59 C60 F15 112.2(8) yes
F13 C60 F14 106.2(7) yes
F13 C60 F15 104.9(9) yes
F14 C60 F15 106.4(7) yes
C11 O5A C59A 117.8(18) yes
O5A C59A C60A 108.3(18) yes
C59A C60A F13A 110.8(13) yes
C59A C60A F14A 112.8(15) yes
C59A C60A F15A 111.8(17) yes
F13A C60A F14A 106.7(15) yes
F13A C60A F15A 106.1(15) yes
F14A C60A F15A 108.4(14) yes
C12 O6 C61 115.9(6) yes
O6 C61 C62 110.8(6) yes
C61 C62 F16 111.7(6) yes
C61 C62 F17 113.7(8) yes
C61 C62 F18 112.7(7) yes
F16 C62 F17 105.8(7) yes
F16 C62 F18 106.1(8) yes
F17 C62 F18 106.2(6) yes
C13 O7 C63 118.4(5) yes
O7 C63 C64 108.5(6) yes
C63 C64 F19 111.6(6) yes
C63 C64 F20 111.9(6) yes
C63 C64 F21 112.5(6) yes
F19 C64 F20 106.3(6) yes
F19 C64 F21 105.5(6) yes
F20 C64 F21 108.7(6) yes
C14 O8 C65 116.7(5) yes
O8 C65 C66 111.5(6) yes
C65 C66 F22 112.1(7) yes
C65 C66 F23 111.8(6) yes
C65 C66 F24 113.6(6) yes
F22 C66 F23 105.9(6) yes
F22 C66 F24 105.8(6) yes
F23 C66 F24 107.2(7) yes
C19 O9 C67 118.7(6) yes
O9 C67 C68 108.6(6) yes
C67 C68 F25 112.0(6) yes
C67 C68 F26 113.5(6) yes
C67 C68 F27 111.0(6) yes
F25 C68 F26 105.9(6) yes
F25 C68 F27 106.6(6) yes
F26 C68 F27 107.3(6) yes
C20 O10 C69 120.0(13) yes
O10 C69 C70 109.1(13) yes
C69 C70 F28 109.7(10) yes
C69 C70 F29 113.1(12) yes
C69 C70 F30 112.8(12) yes
F28 C70 F29 107.1(12) yes
F28 C70 F30 106.2(13) yes
F29 C70 F30 107.4(11) yes
C20 O10A C69A 112.5(17) yes
O10A C69A C70A 110.5(14) yes
C69A C70A F28A 111.1(14) yes
C69A C70A F29A 113.3(14) yes
C69A C70A F30A 112.5(19) yes
F28A C70A F29A 105.6(18) yes
F28A C70A F30A 106.1(15) yes
F29A C70A F30A 107.8(13) yes
C21 O11 C71 120.8(8) yes
O11 C71 C72 109.9(7) yes
C71 C72 F31 110.9(10) yes
C71 C72 F32 112.2(8) yes
C71 C72 F33 114.4(10) yes
F31 C72 F32 104.4(9) yes
F31 C72 F33 105.6(8) yes
F32 C72 F33 108.7(10) yes
C21 O11A C71A 112.3(19) yes
O11A C71A C72A 110.9(17) yes
C71A C72A F31A 111.4(18) yes
C71A C72A F32A 114(2) yes
C71A C72A F33A 111.6(16) yes
F31A C72A F32A 106.0(17) yes
F31A C72A F33A 105.9(19) yes
F32A C72A F33A 107.5(19) yes
C22 O12 C73 114.2(6) yes
O12 C73 C74 109.1(6) yes
C73 C74 F34 110.4(6) yes
C73 C74 F35 114.6(8) yes
C73 C74 F36 113.1(7) yes
F34 C74 F35 105.1(7) yes
F34 C74 F36 104.7(8) yes
F35 C74 F36 108.2(6) yes
C32 O13 C75 119.4(6) yes
O13 C75 C76 111.5(8) yes
C75 C76 F37 110.8(8) yes
C75 C76 F38 113.3(6) yes
C75 C76 F39 113.3(7) yes
F37 C76 F38 105.8(6) yes
F37 C76 F39 106.2(7) yes
F38 C76 F39 106.9(8) yes
C33 O14 C77 118.3(7) yes
O14 C77 C78 111.3(6) yes
C77 C78 F40 111.1(7) yes
C77 C78 F41 113.1(8) yes
C77 C78 F42 113.2(9) yes
F40 C78 F41 106.5(8) yes
F40 C78 F42 105.3(7) yes
F41 C78 F42 107.2(7) yes
C34 O15 C79 114.2(8) yes
O15 C79 C80 109.4(10) yes
C79 C80 F43 110.3(9) yes
C79 C80 F44 113.9(10) yes
C79 C80 F45 113.9(9) yes
F43 C80 F44 104.4(9) yes
F43 C80 F45 105.0(11) yes
F44 C80 F45 108.5(9) yes
C35 O16 C81 110.2(10) yes
O16 C81 C82 107.2(11) yes
C81 C82 F46 111.0(10) yes
C81 C82 F47 112.4(10) yes
C81 C82 F48 112.8(12) yes
F46 C82 F47 105.8(12) yes
F46 C82 F48 106.0(10) yes
F47 C82 F48 108.5(9) yes
C35 O16A C81A 118.9(10) yes
O16A C81A C82A 110.4(9) yes
C81A C82A F46A 112.8(10) yes
C81A C82A F47A 114.3(10) yes
C81A C82A F48A 111.3(9) yes
F46A C82A F47A 104.9(10) yes
F46A C82A F48A 105.5(10) yes
F47A C82A F48A 107.3(10) yes
C40 O17 C83 117.3(7) yes
O17 C83 C84 109.4(7) yes
C83 C84 F49 110.9(7) yes
C83 C84 F50 113.0(7) yes
C83 C84 F51 112.9(8) yes
F49 C84 F50 106.5(8) yes
F49 C84 F51 105.3(8) yes
F50 C84 F51 107.6(7) yes
C41 O18 C85 114.9(7) yes
O18 C85 C86 108.0(7) yes
C85 C86 F52 111.9(7) yes
C85 C86 F53 112.4(7) yes
C85 C86 F54 112.5(6) yes
F52 C86 F53 106.1(6) yes
F52 C86 F54 104.8(7) yes
F53 C86 F54 108.6(7) yes
C42 O19 C87 118.9(6) yes
O19 C87 C88 110.5(9) yes
C87 C88 F55 111.1(9) yes
C87 C88 F56 112.1(8) yes
C87 C88 F57 114.3(8) yes
F55 C88 F56 106.9(7) yes
F55 C88 F57 105.9(8) yes
F56 C88 F57 106.1(11) yes
C43 O20 C89 118.5(6) yes
O20 C89 C90 109.1(7) yes
C89 C90 F58 112.2(7) yes
C89 C90 F59 111.4(7) yes
C89 C90 F60 111.9(6) yes
F58 C90 F59 107.5(6) yes
F58 C90 F60 105.5(7) yes
F59 C90 F60 107.9(7) yes
C91 C92 O21 124.7(10) yes
C91 C92 O22 112.3(10) yes
O21 C92 O22 123.0(9) yes
Zn1 O21 C92 138.9(7) yes
C92 O22 C93 115.1(9) yes
O22 C93 C94 110.6(9) yes
C96 C95 C100 120.0 yes
C96 C95 C101 119.9 yes
C100 C95 C101 120.0 yes
C95 C96 C97 119.9 yes
C96 C97 C98 120.0 yes
C97 C98 C99 120.0 yes
C98 C99 C100 119.9 yes
C95 C100 C99 120.0 yes

loop_
_geom_bond_atom_site_label_1
_geom_bond_atom_site_label_2
_geom_bond_distance
_geom_bond_publ_flag
Zn1 N1 2.043(7) yes
Zn1 N3 2.004(6) yes
Zn1 N5 2.028(7) yes
Zn1 N7 2.036(6) yes
Zn1 O21 2.160(8) yes
Cl1 B1 1.862(12) yes
N1 C1 1.340(9) yes
N1 C8 1.389(11) yes
N2 C8 1.316(9) yes
N2 C9 1.343(10) yes
N3 C9 1.372(12) yes
N3 C16 1.381(10) yes
N4 C16 1.333(11) yes
N4 C17 1.356(10) yes
N5 C17 1.345(9) yes
N5 C24 1.369(11) yes
N6 C24 1.383(9) yes
N6 C25 1.299(10) yes
N7 C25 1.373(12) yes
N7 C50 1.356(9) yes
N8 C1 1.359(10) yes
N8 C50 1.332(11) yes
N9 C29 1.338(10) yes
N9 C46 1.392(12) yes
N9 B1 1.477(11) yes
N10 C29 1.362(13) yes
N10 C30 1.330(11) yes
N11 C30 1.387(10) yes
N11 C37 1.388(12) yes
N11 B1 1.462(15) yes
N12 C37 1.309(10) yes
N12 C38 1.359(13) yes
N13 C38 1.400(12) yes
N13 C45 1.373(12) yes
N13 B1 1.468(12) yes
N14 C45 1.358(11) yes
N14 C46 1.321(10) yes
C1 C2 1.445(10) yes
C2 C3 1.390 yes
C2 C7 1.390 yes
C3 C4 1.390 yes
C3 O1 1.400(7) yes
C4 C5 1.390 yes
C4 O2 1.373(6) yes
C5 C6 1.390 yes
C5 O3 1.368(8) yes
C6 C7 1.390 yes
C6 O4 1.393(8) yes
C7 C8 1.478(9) yes
C9 C10 1.454(9) yes
C10 C11 1.390 yes
C10 C15 1.390 yes
C11 C12 1.390 yes
C11 O5 1.423(8) yes
C11 O5A 1.391(17) yes
C12 C13 1.390 yes
C12 O6 1.377(8) yes
C13 C14 1.390 yes
C13 O7 1.370(6) yes
C14 C15 1.390 yes
C14 O8 1.423(7) yes
C15 C16 1.450(9) yes
C17 C18 1.468(10) yes
C18 C19 1.390 yes
C18 C23 1.390 yes
C19 C20 1.390 yes
C19 O9 1.378(6) yes
C20 C21 1.390 yes
C20 O10 1.357(11) yes
C20 O10A 1.355(14) yes
C21 C22 1.390 yes
C21 O11 1.399 yes
C21 O11A 1.399(19) yes
C22 C23 1.390 yes
C22 O12 1.414(7) yes
C23 C24 1.433(9) yes
C25 C26 1.441(8) yes
C26 C27 1.390 yes
C26 C49 1.390 yes
C27 C28 1.390 yes
C28 C47 1.390 yes
C28 C29 1.458(10) yes
C47 C48 1.390 yes
C47 C46 1.452(8) yes
C48 C49 1.390 yes
C49 C50 1.422(9) yes
C30 C31 1.481(13) yes
C31 C32 1.390 yes
C31 C36 1.390 yes
C32 C33 1.390 yes
C32 O13 1.407(7) yes
C33 C34 1.390(7) yes
C33 O14 1.376(8) yes
C34 C35 1.390 yes
C34 O15 1.368(10) yes
C35 C36 1.390 yes
C35 O16 1.394(9) yes
C35 O16A 1.423(9) yes
C36 C37 1.468(11) yes
C38 C39 1.433(10) yes
C39 C40 1.390 yes
C39 C44 1.390 yes
C40 C41 1.390 yes
C40 O17 1.395(9) yes
C41 C42 1.390 yes
C41 O18 1.383(9) yes
C42 C43 1.390 yes
C42 O19 1.391(8) yes
C43 C44 1.390 yes
C43 O20 1.402(9) yes
C44 C45 1.431(10) yes
O1 C51 1.419(9) yes
C51 C52 1.461(12) yes
C52 F1 1.359(9) yes
C52 F2 1.327(10) yes
C52 F3 1.337(9) yes
O2 C53 1.422(12) yes
C53 C54 1.465(10) yes
C54 F4 1.347(10) yes
C54 F5 1.326(12) yes
C54 F6 1.337(12) yes
O3 C55 1.402(11) yes
C55 C56 1.470(12) yes
C56 F7 1.340(12) yes
C56 F8 1.326(10) yes
C56 F9 1.338(11) yes
O4 C57 1.414(8) yes
C57 C58 1.472(11) yes
C58 F10 1.348(11) yes
C58 F11 1.323(10) yes
C58 F12 1.330(8) yes
O5 C59 1.411(16) yes
C59 C60 1.455(11) yes
C60 F13 1.350(12) yes
C60 F14 1.327(10) yes
C60 F15 1.351(13) yes
O5A C59A 1.41(4) yes
C59A C60A 1.47(3) yes
C60A F13A 1.347(19) yes
C60A F14A 1.32(3) yes
C60A F15A 1.34(3) yes
O6 C61 1.413(11) yes
C61 C62 1.451(12) yes
C62 F16 1.352(11) yes
C62 F17 1.333(10) yes
C62 F18 1.346(9) yes
O7 C63 1.423(8) yes
C63 C64 1.468(8) yes
C64 F19 1.351(9) yes
C64 F20 1.325(8) yes
C64 F21 1.340(11) yes
O8 C65 1.405(11) yes
C65 C66 1.458(10) yes
C66 F22 1.351(8) yes
C66 F23 1.338(11) yes
C66 F24 1.332(9) yes
O9 C67 1.418(9) yes
C67 C68 1.466(7) yes
C68 F25 1.348(8) yes
C68 F26 1.328(10) yes
C68 F27 1.337(9) yes
O10 C69 1.41(3) yes
C69 C70 1.467(14) yes
C70 F28 1.355(17) yes
C70 F29 1.317(18) yes
C70 F30 1.337(19) yes
O10A C69A 1.41(3) yes
C69A C70A 1.46(2) yes
C70A F28A 1.35(3) yes
C70A F29A 1.33(2) yes
C70A F30A 1.34(3) yes
O11 C71 1.410(12) yes
C71 C72 1.463(11) yes
C72 F31 1.356(12) yes
C72 F32 1.333(12) yes
C72 F33 1.323(16) yes
O11A C71A 1.40(3) yes
C71A C72A 1.46(3) yes
C72A F31A 1.35(3) yes
C72A F32A 1.33(4) yes
C72A F33A 1.34(3) yes
O12 C73 1.423(10) yes
C73 C74 1.453(10) yes
C74 F34 1.364(10) yes
C74 F35 1.329(11) yes
C74 F36 1.333(10) yes
O13 C75 1.399(12) yes
C75 C76 1.461(11) yes
C76 F37 1.349(12) yes
C76 F38 1.323(9) yes
C76 F39 1.336(10) yes
O14 C77 1.410(10) yes
C77 C78 1.457(14) yes
C78 F40 1.351(10) yes
C78 F41 1.328(12) yes
C78 F42 1.345(10) yes
O15 C79 1.424(13) yes
C79 C80 1.458(17) yes
C80 F43 1.363(14) yes
C80 F44 1.322(12) yes
C80 F45 1.321(12) yes
O16 C81 1.438(17) yes
C81 C82 1.467(14) yes
C82 F46 1.348(16) yes
C82 F47 1.328(17) yes
C82 F48 1.339(14) yes
O16A C81A 1.416(15) yes
C81A C82A 1.456(12) yes
C82A F46A 1.347(16) yes
C82A F47A 1.326(16) yes
C82A F48A 1.349(12) yes
O17 C83 1.409(9) yes
C83 C84 1.465(9) yes
C84 F49 1.349(14) yes
C84 F50 1.318(10) yes
C84 F51 1.337(11) yes
O18 C85 1.418(8) yes
C85 C86 1.469(12) yes
C86 F52 1.356(10) yes
C86 F53 1.320(7) yes
C86 F54 1.330(9) yes
O19 C87 1.411(9) yes
C87 C88 1.453(14) yes
C88 F55 1.352(9) yes
C88 F56 1.338(12) yes
C88 F57 1.332(14) yes
O20 C89 1.403(12) yes
C89 C90 1.470(10) yes
C90 F58 1.350(9) yes
C90 F59 1.327(12) yes
C90 F60 1.336(8) yes
C91 C92 1.512(15) yes
C92 O21 1.169(14) yes
C92 O22 1.360(14) yes
O22 C93 1.463(14) yes
C93 C94 1.494(16) yes
C95 C96 1.394 yes
C95 C100 1.40 yes
C95 C101 1.43 yes
C96 C97 1.39 yes
C97 C98 1.40 yes
C98 C99 1.39 yes
C99 C100 1.39 yes
